data_2213838
loop_
_publ_author_name
'Ren-Jie Ni'
'Yu Huang'
'Cheng Yao'

_publ_section_title
;
 Hexane-1,6-diyldipyridinium dibromide
;
_journal_coeditor_code HK2253
_journal_issue 6
_journal_name_full 'Acta Crystallographica Section E'
_journal_page_first o3047
_journal_page_last o3047
_journal_paper_doi 10.1107/S1600536807025019
_journal_volume 63
_journal_year 2007
_chemical_formula_iupac 'C16 H22 N2 2+, 2Br -'
_chemical_formula_moiety 'C16 H22 N2 2+, 2Br -'
_chemical_formula_sum 'C16 H22 Br2 N2'
_chemical_formula_weight 402.16
_chemical_name_systematic
;
Hexane-1,6-diyldipyridinium dibromide
;
_space_group_IT_number 2
_symmetry_cell_setting triclinic
_symmetry_space_group_name_Hall '-P 1'
_symmetry_space_group_name_H-M 'P -1'
_atom_sites_solution_hydrogens geom
_atom_sites_solution_primary direct
_atom_sites_solution_secondary difmap
_audit_creation_method SHELXL-97
_cell_angle_alpha 94.12(3)
_cell_angle_beta 115.64(3)
_cell_angle_gamma 105.91(3)
_cell_formula_units_Z 1
_cell_length_a 7.4750(15)
_cell_length_b 7.9320(16)
_cell_length_c 8.3450(17)
_cell_measurement_reflns_used 25
_cell_measurement_temperature 298(2)
_cell_measurement_theta_max 13
_cell_measurement_theta_min 10
_cell_volume 418.5(2)
_computing_cell_refinement 'CAD-4 Software'
_computing_data_collection 'CAD-4 Software (Enraf--Nonius, 1985)'
_computing_data_reduction 'XCAD4 (Harms & Wocadlo, 1995)'
_computing_molecular_graphics 'SHELXTL (Bruker, 2000)'
_computing_publication_material SHELXTL
_computing_structure_refinement 'SHELXL97 (Sheldrick, 1997)'
_computing_structure_solution 'SHELXS97 (Sheldrick, 1997)'
_diffrn_ambient_temperature 298(2)
_diffrn_measured_fraction_theta_full 1.000
_diffrn_measured_fraction_theta_max 1.000
_diffrn_measurement_device_type 'Enraf--Nonius CAD-4'
_diffrn_measurement_method \w/2\q
_diffrn_radiation_monochromator graphite
_diffrn_radiation_source 'fine-focus sealed tube'
_diffrn_radiation_type MoK\a
_diffrn_radiation_wavelength 0.71073
_diffrn_reflns_av_R_equivalents 0.0541
_diffrn_reflns_av_sigmaI/netI 0.0381
_diffrn_reflns_limit_h_max 7
_diffrn_reflns_limit_h_min -9
_diffrn_reflns_limit_k_max 9
_diffrn_reflns_limit_k_min -9
_diffrn_reflns_limit_l_max 10
_diffrn_reflns_limit_l_min 0
_diffrn_reflns_number 1774
_diffrn_reflns_theta_full 25.96
_diffrn_reflns_theta_max 25.96
_diffrn_reflns_theta_min 2.74
_diffrn_standards_decay_% 0
_diffrn_standards_interval_time 120
_diffrn_standards_number 3
_exptl_absorpt_coefficient_mu 4.836
_exptl_absorpt_correction_T_max 0.617
_exptl_absorpt_correction_T_min 0.326
_exptl_absorpt_correction_type psi-scan
_exptl_absorpt_process_details '(North <i>et al.</i>,  1968)'
_exptl_crystal_colour colourless
_exptl_crystal_density_diffrn 1.596
_exptl_crystal_density_method 'not measured'
_exptl_crystal_description block
_exptl_crystal_F_000 202
_exptl_crystal_size_max 0.30
_exptl_crystal_size_mid 0.20
_exptl_crystal_size_min 0.10
_refine_diff_density_max 0.647
_refine_diff_density_min -0.431
_refine_ls_extinction_method none
_refine_ls_goodness_of_fit_ref 1.039
_refine_ls_hydrogen_treatment constr
_refine_ls_matrix_type full
_refine_ls_number_parameters 91
_refine_ls_number_reflns 1639
_refine_ls_number_restraints 0
_refine_ls_restrained_S_all 1.039
_refine_ls_R_factor_all 0.0467
_refine_ls_R_factor_gt 0.0346
_refine_ls_shift/su_max 0.001
_refine_ls_shift/su_mean 0.000
_refine_ls_structure_factor_coef Fsqd
_refine_ls_weighting_details 'calc w=1/[\s^2^(Fo^2^)+(0.04P)^2^+0.3P] where P=(Fo^2^+2Fc^2^)/3'
_refine_ls_weighting_scheme calc
_refine_ls_wR_factor_gt 0.0758
_refine_ls_wR_factor_ref 0.0818
_reflns_number_gt 1155
_reflns_number_total 1639
_reflns_threshold_expression I>2\s(I)
_cod_data_source_file hk2253.cif
_cod_data_source_block I
_cod_database_code 2213838
_cod_database_fobs_code 2213838

loop_
_symmetry_equiv_pos_as_xyz
'x, y, z'
'-x, -y, -z'

loop_
_atom_site_type_symbol
_atom_site_label
_atom_site_fract_x
_atom_site_fract_y
_atom_site_fract_z
_atom_site_U_iso_or_equiv
_atom_site_adp_type
_atom_site_calc_flag
_atom_site_refinement_flags
_atom_site_occupancy
Br Br 0.04735(6) 0.78621(5) 0.21069(5) 0.04621(16) Uani d . 1
N N 0.8561(4) 1.2391(4) 0.2347(4) 0.0336(6) Uani d . 1
C C1 0.5568(6) 1.0791(5) 0.2592(5) 0.0491(10) Uani d . 1
H H1A 0.4965 1.0004 0.3138 0.059 Uiso calc R 1
C C2 0.4352(6) 1.1500(5) 0.1262(6) 0.0477(10) Uani d . 1
H H2A 0.2912 1.1182 0.0875 0.057 Uiso calc R 1
C C3 0.5292(6) 1.2688(5) 0.0511(6) 0.0506(10) Uani d . 1
H H3A 0.4494 1.3204 -0.0374 0.061 Uiso calc R 1
C C4 0.7412(6) 1.3119(5) 0.1062(5) 0.0427(9) Uani d . 1
H H4A 0.8045 1.3915 0.0542 0.051 Uiso calc R 1
C C5 0.7674(6) 1.1244(5) 0.3114(5) 0.0423(9) Uani d . 1
H H5A 0.8498 1.0752 0.4009 0.051 Uiso calc R 1
C C6 1.0866(5) 1.2841(5) 0.2952(5) 0.0400(8) Uani d . 1
H H6A 1.1207 1.3419 0.2086 0.048 Uiso calc R 1
H H6B 1.1203 1.1743 0.2976 0.048 Uiso calc R 1
C C7 1.2187(5) 1.4073(5) 0.4823(5) 0.0395(8) Uani d . 1
H H7A 1.1776 1.3533 0.5673 0.047 Uiso calc R 1
H H7B 1.1927 1.5206 0.4779 0.047 Uiso calc R 1
C C8 1.4535(5) 1.4423(5) 0.5498(5) 0.0383(8) Uani d . 1
H H8A 1.5296 1.5000 0.6782 0.046 Uiso calc R 1
H H8B 1.4750 1.3278 0.5382 0.046 Uiso calc R 1

loop_
_atom_site_aniso_label
_atom_site_aniso_U_11
_atom_site_aniso_U_22
_atom_site_aniso_U_33
_atom_site_aniso_U_12
_atom_site_aniso_U_13
_atom_site_aniso_U_23
Br 0.0391(2) 0.0478(2) 0.0494(2) 0.00794(16) 0.02235(17) 0.01417(17)
N 0.0231(14) 0.0321(15) 0.0387(16) 0.0015(11) 0.0143(12) 0.0007(12)
C1 0.036(2) 0.053(2) 0.054(2) -0.0008(18) 0.0275(19) 0.006(2)
C2 0.0256(18) 0.049(2) 0.059(2) 0.0040(17) 0.0202(18) -0.0100(19)
C3 0.038(2) 0.048(2) 0.055(2) 0.0176(18) 0.0123(18) 0.0030(19)
C4 0.041(2) 0.0343(19) 0.050(2) 0.0070(16) 0.0219(18) 0.0098(17)
C5 0.0335(19) 0.046(2) 0.042(2) 0.0064(16) 0.0184(16) 0.0095(17)
C6 0.0251(17) 0.043(2) 0.048(2) 0.0026(15) 0.0204(15) -0.0018(17)
C7 0.0226(16) 0.042(2) 0.048(2) 0.0016(15) 0.0189(15) 0.0013(17)
C8 0.0271(17) 0.041(2) 0.044(2) 0.0064(15) 0.0175(15) 0.0052(16)

loop_
_atom_type_symbol
_atom_type_description
_atom_type_scat_dispersion_real
_atom_type_scat_dispersion_imag
_atom_type_scat_source
C C 0.0033 0.0016 'International Tables Vol C Tables 4.2.6.8 and 6.1.1.4'
H H 0.0000 0.0000 'International Tables Vol C Tables 4.2.6.8 and 6.1.1.4'
N N 0.0061 0.0033 'International Tables Vol C Tables 4.2.6.8 and 6.1.1.4'
Br Br -0.2901 2.4595 'International Tables Vol C Tables 4.2.6.8 and 6.1.1.4'

loop_
_geom_angle_atom_site_label_1
_geom_angle_atom_site_label_2
_geom_angle_atom_site_label_3
_geom_angle_site_symmetry_1
_geom_angle
_geom_angle_publ_flag
C4 N C5 . 120.8(3) yes
C4 N C6 . 120.4(3) yes
C5 N C6 . 118.8(3) yes
C2 C1 C5 . 119.7(4) ?
C2 C1 H1A . 120.1 ?
C5 C1 H1A . 120.1 ?
C1 C2 C3 . 118.8(3) ?
C1 C2 H2A . 120.6 ?
C3 C2 H2A . 120.6 ?
C2 C3 C4 . 120.2(4) ?
C2 C3 H3A . 119.9 ?
C4 C3 H3A . 119.9 ?
N C4 C3 . 119.8(4) yes
N C4 H4A . 120.1 ?
C3 C4 H4A . 120.1 ?
N C5 C1 . 120.6(4) yes
N C5 H5A . 119.7 ?
C1 C5 H5A . 119.7 ?
N C6 C7 . 111.4(3) yes
N C6 H6A . 109.3 ?
C7 C6 H6A . 109.3 ?
N C6 H6B . 109.3 ?
C7 C6 H6B . 109.3 ?
H6A C6 H6B . 108.0 ?
C6 C7 C8 . 111.4(3) ?
C6 C7 H7A . 109.4 ?
C8 C7 H7A . 109.4 ?
C6 C7 H7B . 109.4 ?
C8 C7 H7B . 109.4 ?
H7A C7 H7B . 108.0 ?
C8 C8 C7 2_886 114.5(4) ?
C8 C8 H8A 2_886 108.6 ?
C7 C8 H8A . 108.6 ?
C8 C8 H8B 2_886 108.6 ?
C7 C8 H8B . 108.6 ?
H8A C8 H8B . 107.6 ?

loop_
_geom_bond_atom_site_label_1
_geom_bond_atom_site_label_2
_geom_bond_site_symmetry_2
_geom_bond_distance
_geom_bond_publ_flag
N C4 . 1.335(5) yes
N C5 . 1.341(4) yes
N C6 . 1.495(4) yes
C1 C2 . 1.368(6) ?
C1 C5 . 1.368(5) ?
C1 H1A . 0.9300 ?
C2 C3 . 1.370(6) ?
C2 H2A . 0.9300 ?
C3 C4 . 1.375(5) ?
C3 H3A . 0.9300 ?
C4 H4A . 0.9300 ?
C5 H5A . 0.9300 ?
C6 C7 . 1.512(5) ?
C6 H6A . 0.9700 ?
C6 H6B . 0.9700 ?
C7 C8 . 1.526(4) ?
C7 H7A . 0.9700 ?
C7 H7B . 0.9700 ?
C8 C8 2_886 1.507(7) ?
C8 H8A . 0.9700 ?
C8 H8B . 0.9700 ?

loop_
_geom_torsion_atom_site_label_1
_geom_torsion_atom_site_label_2
_geom_torsion_atom_site_label_3
_geom_torsion_atom_site_label_4
_geom_torsion_site_symmetry_4
_geom_torsion
C5 C1 C2 C3 . -1.5(6)
C1 C2 C3 C4 . 1.5(6)
C5 N C4 C3 . -0.2(5)
C6 N C4 C3 . 179.7(3)
C2 C3 C4 N . -0.7(6)
C4 N C5 C1 . 0.2(5)
C6 N C5 C1 . -179.7(3)
C2 C1 C5 N . 0.7(6)
C4 N C6 C7 . 106.6(4)
C5 N C6 C7 . -73.6(4)
N C6 C7 C8 . 175.9(3)
C6 C7 C8 C8 2_886 70.2(5)
